data_7103508
loop_
_publ_author_name
'Sbircea, Lenuta'
'Sharma, Narain D'
'Clegg, William'
'Harrington, Ross W'
'Horton, Peter N'
'Hursthouse, Michael B'
'Apperley, David C'
'Boyd, Derek R'
'James, Stuart L'

_publ_section_title
;
 Chemoenzymatic synthesis of chiral 4,4'-bipyridyls and their
 metal-organic frameworks.
;
_journal_issue 43
_journal_name_full 'Chemical communications (Cambridge, England)'
_journal_page_first 5538
_journal_page_last 5540
_journal_paper_doi 10.1039/b812366g
_journal_year 2008
_chemical_formula_sum 'C22 H24 N2 O20 Zn5'
_chemical_formula_weight 963.28
_chemical_name_systematic
;
?
;
_space_group_IT_number 2
_symmetry_cell_setting triclinic
_symmetry_space_group_name_Hall '-P 1'
_symmetry_space_group_name_H-M 'P -1'
_atom_sites_solution_hydrogens geom
_atom_sites_solution_primary direct
_atom_sites_solution_secondary difmap
_audit_creation_method SHELXL-97
_cell_angle_alpha 77.598(2)
_cell_angle_beta 89.947(3)
_cell_angle_gamma 88.060(3)
_cell_formula_units_Z 1
_cell_length_a 9.1586(4)
_cell_length_b 9.7969(4)
_cell_length_c 9.8730(5)
_cell_measurement_reflns_used 39227
_cell_measurement_temperature 120(2)
_cell_measurement_theta_max 27.485
_cell_measurement_theta_min 2.910
_cell_volume 864.68(7)
_computing_cell_refinement 'DENZO (Otwinowski & Minor, 1997) & COLLECT (Hooft, R.W.W., 1998)'
_computing_data_collection 'COLLECT (Hooft, R.W.W., 1998)'
_computing_data_reduction 'DENZO (Otwinowski & Minor, 1997) & COLLECT (Hooft, R.W.W., 1998)'
_computing_molecular_graphics 'ORTEP3 for Windows (Farrugia, 1997)'
_computing_publication_material 'WinGX (Farrugia, 1999)'
_computing_structure_refinement 'SHELXL97 (Sheldrick, 2008)'
_computing_structure_solution 'SHELXS97 (Sheldrick, 2008)'
_diffrn_ambient_temperature 120(2)
_diffrn_detector_area_resol_mean 9.091
_diffrn_measured_fraction_theta_full 0.997
_diffrn_measured_fraction_theta_max 0.997
_diffrn_measurement_device_type 'Bruker-Nonius KappaCCD'
_diffrn_measurement_method '\f and \w scans'
_diffrn_radiation_monochromator graphite
_diffrn_radiation_source 'Bruker-Nonius FR591 rotating anode'
_diffrn_radiation_type MoK\a
_diffrn_radiation_wavelength 0.71073
_diffrn_reflns_av_R_equivalents 0.0569
_diffrn_reflns_av_sigmaI/netI 0.0499
_diffrn_reflns_limit_h_max 11
_diffrn_reflns_limit_h_min -11
_diffrn_reflns_limit_k_max 12
_diffrn_reflns_limit_k_min -12
_diffrn_reflns_limit_l_max 12
_diffrn_reflns_limit_l_min -12
_diffrn_reflns_number 18415
_diffrn_reflns_theta_full 27.48
_diffrn_reflns_theta_max 27.48
_diffrn_reflns_theta_min 3.08
_diffrn_standards_number 0
_exptl_absorpt_coefficient_mu 3.499
_exptl_absorpt_correction_T_max 0.818
_exptl_absorpt_correction_T_min 0.572
_exptl_absorpt_correction_type multi-scan
_exptl_absorpt_process_details 'SADABS V2.10 (Sheldrick, 2003)'
_exptl_crystal_colour Colourless
_exptl_crystal_density_diffrn 1.850
_exptl_crystal_density_method 'not measured'
_exptl_crystal_description 'Cut blade'
_exptl_crystal_F_000 480
_exptl_crystal_size_max 0.18
_exptl_crystal_size_mid 0.16
_exptl_crystal_size_min 0.06
_refine_diff_density_max 1.660
_refine_diff_density_min -0.911
_refine_diff_density_rms 0.164
_refine_ls_extinction_coef 0.0176(17)
_refine_ls_extinction_expression Fc^*^=kFc[1+0.001xFc^2^\l^3^/sin(2\q)]^-1/4^
_refine_ls_extinction_method SHELXL
_refine_ls_goodness_of_fit_ref 1.104
_refine_ls_hydrogen_treatment constr
_refine_ls_matrix_type full
_refine_ls_number_parameters 274
_refine_ls_number_reflns 3950
_refine_ls_number_restraints 282
_refine_ls_restrained_S_all 1.068
_refine_ls_R_factor_all 0.0654
_refine_ls_R_factor_gt 0.0520
_refine_ls_shift/su_max 0.000
_refine_ls_shift/su_mean 0.000
_refine_ls_structure_factor_coef Fsqd
_refine_ls_weighting_details 'calc w=1/[\s^2^(Fo^2^)+(0.0321P)^2^+8.2011P] where P=(Fo^2^+2Fc^2^)/3'
_refine_ls_weighting_scheme calc
_refine_ls_wR_factor_gt 0.1281
_refine_ls_wR_factor_ref 0.1346
_reflns_number_gt 3253
_reflns_number_total 3950
_reflns_threshold_expression I>2\s(I)
_cod_data_source_file b812366g.txt
_cod_data_source_block 2007src0241
_cod_database_code 7103508

loop_
_symmetry_equiv_pos_as_xyz
'x, y, z'
'-x, -y, -z'

loop_
_atom_site_label
_atom_site_type_symbol
_atom_site_fract_x
_atom_site_fract_y
_atom_site_fract_z
_atom_site_U_iso_or_equiv
_atom_site_adp_type
_atom_site_occupancy
_atom_site_symmetry_multiplicity
_atom_site_calc_flag
_atom_site_refinement_flags
_atom_site_disorder_assembly
_atom_site_disorder_group
O101 O 0.2213(4) 0.4702(4) 0.0343(4) 0.0175(7) Uani 1 1 d U A .
H101 H 0.2714 0.4517 -0.0504 0.021 Uiso 1 1 calc R . .
Zn1 Zn 0.0000 0.5000 0.0000 0.0169(2) Uani 1 2 d SU . .
Zn2 Zn 0.22020(7) 0.28676(6) 0.19110(6) 0.01634(19) Uani 1 1 d DU . .
Zn3 Zn 0.30280(7) 0.62976(6) 0.08942(7) 0.01767(19) Uani 1 1 d U . .
C1 C -0.0152(6) 0.5257(6) -0.3107(6) 0.0188(10) Uani 1 1 d U . .
C2 C 0.0284(6) 0.4731(6) -0.4378(6) 0.0233(11) Uani 1 1 d U . .
H2 H 0.0993 0.3986 -0.4287 0.028 Uiso 1 1 calc R . .
O1 O 0.0330(4) 0.4571(4) -0.1963(4) 0.0234(8) Uani 1 1 d U . .
O2 O -0.0970(5) 0.6336(4) -0.3282(4) 0.0243(9) Uani 1 1 d U . .
C11 C -0.0501(6) 0.1891(5) 0.0152(5) 0.0162(10) Uani 1 1 d U . .
C12 C 0.0225(6) 0.0466(5) 0.0333(6) 0.0194(11) Uani 1 1 d U . .
H12 H 0.1035 0.0232 0.0949 0.023 Uiso 1 1 calc R . .
O11 O 0.0053(4) 0.2758(4) 0.0760(4) 0.0180(7) Uani 1 1 d U A .
O12 O -0.1650(4) 0.2109(4) -0.0585(4) 0.0221(8) Uani 1 1 d U . .
C21 C 0.4062(6) 0.4526(6) 0.3419(6) 0.0238(12) Uani 1 1 d U . .
C22 C 0.4838(6) 0.4443(6) 0.4774(6) 0.0251(12) Uani 1 1 d U . .
H22 H 0.5103 0.3548 0.5323 0.030 Uiso 1 1 calc R . .
O21 O 0.3985(4) 0.3418(4) 0.2992(4) 0.0246(9) Uani 1 1 d U A .
O22 O 0.3545(5) 0.5728(4) 0.2840(4) 0.0279(9) Uani 1 1 d U A .
C31 C 0.4519(6) 0.1882(6) 0.0193(6) 0.0211(11) Uani 1 1 d U . .
C32 C 0.5260(6) 0.0647(6) -0.0181(6) 0.0222(11) Uani 1 1 d U . .
H32 H 0.6139 0.0775 -0.0698 0.027 Uiso 1 1 calc R . .
O31 O 0.3286(4) 0.1708(4) 0.0751(4) 0.0232(8) Uani 1 1 d U A .
O32 O 0.5140(5) 0.3045(4) -0.0029(5) 0.0298(10) Uani 1 1 d U . .
C41 C 0.223(3) 0.062(2) 0.446(3) 0.030(3) Uani 0.54(5) 1 d PDU A 1
H41 H 0.2561 0.1341 0.4884 0.036 Uiso 0.54(5) 1 calc PR A 1
C42 C 0.168(3) -0.179(2) 0.459(3) 0.046(5) Uani 0.54(5) 1 d PDU A 1
H42A H 0.0650 -0.1965 0.4822 0.069 Uiso 0.54(5) 1 calc PR A 1
H42B H 0.2268 -0.2651 0.4936 0.069 Uiso 0.54(5) 1 calc PR A 1
H42C H 0.1777 -0.1515 0.3579 0.069 Uiso 0.54(5) 1 calc PR A 1
C43 C 0.250(5) -0.096(3) 0.669(2) 0.064(6) Uani 0.54(5) 1 d PDU A 1
H43A H 0.3290 -0.1675 0.6908 0.097 Uiso 0.54(5) 1 calc PR A 1
H43B H 0.1625 -0.1299 0.7214 0.097 Uiso 0.54(5) 1 calc PR A 1
H43C H 0.2804 -0.0103 0.6958 0.097 Uiso 0.54(5) 1 calc PR A 1
N41 N 0.218(3) -0.067(2) 0.523(2) 0.035(3) Uani 0.54(5) 1 d PDU A 1
O41 O 0.187(6) 0.092(3) 0.321(3) 0.028(4) Uani 0.54(5) 1 d PDU A 1
C46 C 0.259(4) 0.069(3) 0.448(3) 0.031(4) Uani 0.46(5) 1 d PDU A 2
H46 H 0.3101 0.1416 0.4749 0.037 Uiso 0.46(5) 1 calc PR A 2
C47 C 0.168(4) -0.166(3) 0.508(4) 0.055(6) Uani 0.46(5) 1 d PDU A 2
H47A H 0.1186 -0.1343 0.4183 0.083 Uiso 0.46(5) 1 calc PR A 2
H47B H 0.0959 -0.1962 0.5803 0.083 Uiso 0.46(5) 1 calc PR A 2
H47C H 0.2363 -0.2442 0.5034 0.083 Uiso 0.46(5) 1 calc PR A 2
C48 C 0.316(4) -0.072(3) 0.676(2) 0.056(6) Uani 0.46(5) 1 d PDU A 2
H48A H 0.3768 0.0080 0.6811 0.084 Uiso 0.46(5) 1 calc PR A 2
H48B H 0.3776 -0.1576 0.6933 0.084 Uiso 0.46(5) 1 calc PR A 2
H48C H 0.2400 -0.0796 0.7470 0.084 Uiso 0.46(5) 1 calc PR A 2
N46 N 0.250(4) -0.050(3) 0.541(2) 0.039(4) Uani 0.46(5) 1 d PDU A 2
O46 O 0.205(6) 0.093(3) 0.329(3) 0.026(3) Uani 0.46(5) 1 d PDU A 2

loop_
_atom_site_aniso_label
_atom_site_aniso_U_11
_atom_site_aniso_U_22
_atom_site_aniso_U_33
_atom_site_aniso_U_23
_atom_site_aniso_U_13
_atom_site_aniso_U_12
O101 0.0228(18) 0.0141(17) 0.0158(18) -0.0038(14) -0.0010(14) 0.0015(14)
Zn1 0.0217(4) 0.0123(4) 0.0164(4) -0.0028(3) -0.0060(3) 0.0017(3)
Zn2 0.0225(3) 0.0113(3) 0.0145(3) -0.0018(2) -0.0024(2) 0.0023(2)
Zn3 0.0198(3) 0.0112(3) 0.0212(3) -0.0016(2) -0.0043(2) 0.0003(2)
C1 0.020(3) 0.018(2) 0.019(2) -0.004(2) -0.001(2) -0.003(2)
C2 0.026(3) 0.024(3) 0.020(3) -0.005(2) 0.003(2) 0.001(2)
O1 0.030(2) 0.022(2) 0.0176(19) -0.0047(15) -0.0043(16) 0.0040(16)
O2 0.034(2) 0.022(2) 0.0170(19) -0.0042(16) -0.0004(16) 0.0048(16)
C11 0.020(2) 0.012(2) 0.018(3) -0.0042(19) -0.0021(19) 0.0005(19)
C12 0.018(2) 0.011(2) 0.027(3) 0.001(2) -0.004(2) 0.0011(19)
O11 0.0227(18) 0.0113(16) 0.0205(19) -0.0047(14) -0.0036(14) 0.0007(14)
O12 0.0206(19) 0.0138(18) 0.033(2) -0.0071(16) -0.0087(16) 0.0025(14)
C21 0.028(3) 0.022(3) 0.022(3) -0.005(2) -0.008(2) 0.001(2)
C22 0.029(3) 0.024(3) 0.022(3) -0.005(2) -0.010(2) 0.002(2)
O21 0.031(2) 0.0175(19) 0.025(2) -0.0058(16) -0.0112(16) 0.0021(16)
O22 0.039(2) 0.020(2) 0.024(2) -0.0051(16) -0.0120(18) 0.0025(17)
C31 0.018(2) 0.016(2) 0.029(3) -0.006(2) 0.000(2) -0.002(2)
C32 0.022(3) 0.017(3) 0.028(3) -0.006(2) 0.002(2) 0.001(2)
O31 0.0230(19) 0.0161(18) 0.033(2) -0.0103(16) 0.0044(16) -0.0024(15)
O32 0.029(2) 0.0146(19) 0.047(3) -0.0095(18) 0.0087(19) -0.0016(16)
C41 0.041(9) 0.023(4) 0.025(4) 0.001(4) -0.003(6) -0.003(5)
C42 0.056(9) 0.021(6) 0.058(12) 0.000(8) 0.003(11) -0.006(6)
C43 0.096(15) 0.048(9) 0.039(7) 0.015(6) -0.011(10) -0.009(11)
N41 0.049(9) 0.026(5) 0.026(5) 0.003(4) 0.000(5) -0.003(5)
O41 0.038(10) 0.022(4) 0.022(4) 0.002(4) -0.005(4) -0.001(4)
C46 0.042(10) 0.022(5) 0.024(5) 0.007(4) 0.003(6) -0.003(5)
C47 0.058(10) 0.026(9) 0.068(14) 0.023(10) -0.002(12) -0.011(8)
C48 0.062(15) 0.054(12) 0.038(8) 0.021(8) -0.004(9) 0.003(10)
N46 0.048(10) 0.032(6) 0.030(6) 0.010(5) 0.006(6) -0.002(6)
O46 0.035(10) 0.017(5) 0.024(5) -0.001(4) -0.002(5) 0.003(4)

loop_
_atom_type_symbol
_atom_type_description
_atom_type_scat_dispersion_real
_atom_type_scat_dispersion_imag
_atom_type_scat_source
C C 0.0033 0.0016 'International Tables Vol C Tables 4.2.6.8 and 6.1.1.4'
H H 0.0000 0.0000 'International Tables Vol C Tables 4.2.6.8 and 6.1.1.4'
N N 0.0061 0.0033 'International Tables Vol C Tables 4.2.6.8 and 6.1.1.4'
O O 0.0106 0.0060 'International Tables Vol C Tables 4.2.6.8 and 6.1.1.4'
Zn Zn 0.2839 1.4301 'International Tables Vol C Tables 4.2.6.8 and 6.1.1.4'

loop_
_geom_angle_atom_site_label_1
_geom_angle_atom_site_label_2
_geom_angle_atom_site_label_3
_geom_angle
_geom_angle_site_symmetry_1
_geom_angle_site_symmetry_3
_geom_angle_publ_flag
Zn3 O101 Zn1 110.95(17) . . ?
Zn3 O101 Zn2 114.81(18) . . ?
Zn1 O101 Zn2 99.04(16) . . ?
Zn3 O101 H101 110.5 . . ?
Zn1 O101 H101 110.5 . . ?
Zn2 O101 H101 110.5 . . ?
O101 Zn1 O101 180.0 . 2_565 ?
O101 Zn1 O1 88.20(15) . . ?
O101 Zn1 O1 91.80(15) 2_565 . ?
O101 Zn1 O1 91.80(15) . 2_565 ?
O101 Zn1 O1 88.20(15) 2_565 2_565 ?
O1 Zn1 O1 180.0 . 2_565 ?
O101 Zn1 O11 81.77(14) . . ?
O101 Zn1 O11 98.23(14) 2_565 . ?
O1 Zn1 O11 86.11(15) . . ?
O1 Zn1 O11 93.89(15) 2_565 . ?
O101 Zn1 O11 98.23(14) . 2_565 ?
O101 Zn1 O11 81.77(14) 2_565 2_565 ?
O1 Zn1 O11 93.89(15) . 2_565 ?
O1 Zn1 O11 86.11(15) 2_565 2_565 ?
O11 Zn1 O11 180.00(6) . 2_565 ?
O31 Zn2 O2 168.66(16) . 2_565 ?
O31 Zn2 O41 83.2(15) . . ?
O2 Zn2 O41 85.7(16) 2_565 . ?
O31 Zn2 O46 82.6(16) . . ?
O2 Zn2 O46 86.5(17) 2_565 . ?
O41 Zn2 O46 5(2) . . ?
O31 Zn2 O21 98.86(16) . . ?
O2 Zn2 O21 84.86(17) 2_565 . ?
O41 Zn2 O21 97.2(9) . . ?
O46 Zn2 O21 92.3(10) . . ?
O31 Zn2 O101 93.56(16) . . ?
O2 Zn2 O101 96.85(15) 2_565 . ?
O41 Zn2 O101 168.4(8) . . ?
O46 Zn2 O101 172.8(9) . . ?
O21 Zn2 O101 94.37(15) . . ?
O31 Zn2 O11 91.90(15) . . ?
O2 Zn2 O11 85.95(15) 2_565 . ?
O41 Zn2 O11 91.2(10) . . ?
O46 Zn2 O11 96.2(11) . . ?
O21 Zn2 O11 167.06(14) . . ?
O101 Zn2 O11 77.70(13) . . ?
O101 Zn3 O22 107.38(16) . . ?
O101 Zn3 O12 111.56(15) . 2_565 ?
O22 Zn3 O12 110.65(18) . 2_565 ?
O101 Zn3 O32 116.61(17) . 2_665 ?
O22 Zn3 O32 103.1(2) . 2_665 ?
O12 Zn3 O32 107.16(17) 2_565 2_665 ?
O1 C1 O2 125.8(5) . . ?
O1 C1 C2 116.9(5) . . ?
O2 C1 C2 117.3(5) . . ?
C2 C2 C1 122.5(7) 2_564 . ?
C2 C2 H2 118.7 2_564 . ?
C1 C2 H2 118.7 . . ?
C1 O1 Zn1 127.8(4) . . ?
C1 O2 Zn2 130.6(4) . 2_565 ?
O11 C11 O12 125.3(5) . . ?
O11 C11 C12 118.2(5) . . ?
O12 C11 C12 116.5(4) . . ?
C12 C12 C11 122.0(6) 2 . ?
C12 C12 H12 119.0 2 . ?
C11 C12 H12 119.0 . . ?
C11 O11 Zn1 125.3(3) . . ?
C11 O11 Zn2 135.3(3) . . ?
Zn1 O11 Zn2 90.56(13) . . ?
C11 O12 Zn3 129.4(3) . 2_565 ?
O21 C21 O22 127.3(5) . . ?
O21 C21 C22 117.1(5) . . ?
O22 C21 C22 115.5(5) . . ?
C22 C22 C21 122.4(7) 2_666 . ?
C22 C22 H22 118.8 2_666 . ?
C21 C22 H22 118.8 . . ?
C21 O21 Zn2 125.1(4) . . ?
C21 O22 Zn3 124.7(4) . . ?
O31 C31 O32 122.7(5) . . ?
O31 C31 C32 117.2(5) . . ?
O32 C31 C32 120.1(5) . . ?
C32 C32 C31 122.7(7) 2_655 . ?
C32 C32 H32 118.6 2_655 . ?
C31 C32 H32 118.6 . . ?
C31 O31 Zn2 129.5(4) . . ?
C31 O32 Zn3 133.9(4) . 2_665 ?
O41 C41 N41 122.7(15) . . ?
O41 C41 H41 118.6 . . ?
N41 C41 H41 118.6 . . ?
C41 N41 C43 121.1(15) . . ?
C41 N41 C42 118.9(13) . . ?
C43 N41 C42 119.8(13) . . ?
C41 O41 Zn2 123.6(17) . . ?
O46 C46 N46 125.3(17) . . ?
O46 C46 H46 117.4 . . ?
N46 C46 H46 117.4 . . ?
N46 C47 H47A 109.5 . . ?
N46 C47 H47B 109.5 . . ?
H47A C47 H47B 109.5 . . ?
N46 C47 H47C 109.5 . . ?
H47A C47 H47C 109.5 . . ?
H47B C47 H47C 109.5 . . ?
N46 C48 H48A 109.5 . . ?
N46 C48 H48B 109.5 . . ?
H48A C48 H48B 109.5 . . ?
N46 C48 H48C 109.5 . . ?
H48A C48 H48C 109.5 . . ?
H48B C48 H48C 109.5 . . ?
C46 N46 C48 122.2(16) . . ?
C46 N46 C47 120.3(15) . . ?
C48 N46 C47 117.5(15) . . ?
C46 O46 Zn2 122.7(18) . . ?

loop_
_geom_bond_atom_site_label_1
_geom_bond_atom_site_label_2
_geom_bond_distance
_geom_bond_site_symmetry_2
_geom_bond_publ_flag
O101 Zn3 1.934(4) . ?
O101 Zn1 2.056(4) . ?
O101 Zn2 2.106(4) . ?
O101 H101 1.000 . ?
Zn1 O101 2.056(4) 2_565 ?
Zn1 O1 2.089(4) . ?
Zn1 O1 2.089(4) 2_565 ?
Zn1 O11 2.162(4) . ?
Zn1 O11 2.162(4) 2_565 ?
Zn2 O31 2.017(4) . ?
Zn2 O2 2.026(4) 2_565 ?
Zn2 O41 2.090(10) . ?
Zn2 O46 2.092(11) . ?
Zn2 O21 2.099(4) . ?
Zn2 O11 2.291(4) . ?
Zn3 O22 1.936(4) . ?
Zn3 O12 1.945(4) 2_565 ?
Zn3 O32 1.948(4) 2_665 ?
C1 O1 1.255(7) . ?
C1 O2 1.256(7) . ?
C1 C2 1.504(8) . ?
C2 C2 1.327(12) 2_564 ?
C2 H2 0.950 . ?
O2 Zn2 2.026(4) 2_565 ?
C11 O11 1.260(6) . ?
C11 O12 1.266(6) . ?
C11 C12 1.501(7) . ?
C12 C12 1.311(11) 2 ?
C12 H12 0.950 . ?
O12 Zn3 1.945(4) 2_565 ?
C21 O21 1.250(7) . ?
C21 O22 1.269(7) . ?
C21 C22 1.501(8) . ?
C22 C22 1.308(12) 2_666 ?
C22 H22 0.950 . ?
C31 O31 1.257(7) . ?
C31 O32 1.267(7) . ?
C31 C32 1.482(8) . ?
C32 C32 1.345(11) 2_655 ?
C32 H32 0.950 . ?
O32 Zn3 1.948(4) 2_665 ?
C41 O41 1.249(13) . ?
C41 N41 1.329(13) . ?
C41 H41 0.950 . ?
C42 N41 1.471(17) . ?
C42 H42A 0.980 . ?
C42 H42B 0.980 . ?
C42 H42C 0.980 . ?
C43 N41 1.439(16) . ?
C43 H43A 0.980 . ?
C43 H43B 0.980 . ?
C43 H43C 0.980 . ?
C46 O46 1.249(14) . ?
C46 N46 1.321(13) . ?
C46 H46 0.950 . ?
C47 N46 1.469(18) . ?
C47 H47A 0.980 . ?
C47 H47B 0.980 . ?
C47 H47C 0.980 . ?
C48 N46 1.445(17) . ?
C48 H48A 0.980 . ?
C48 H48B 0.980 . ?
C48 H48C 0.980 . ?
